data_7012603
loop_
_publ_author_name
'Bickley, Jamie F.'
'Bonar-Law, Richard'
'Lawson, Gavin T.'
'Richards, Philip I.'
'Rivals, Frederic'
'Steiner, Alexander'
'Zacchini, Stefano'

_publ_section_title
;
 Supramolecular variations on a molecular theme: the structural
 diversity of phosphazenes (RNH)6P3N3 in the solid state
;
_journal_issue 7
_journal_name_full 'Dalton Transactions'
_journal_page_first 1235
_journal_paper_doi 10.1039/b212308h
_journal_year 2003
_chemical_formula_sum 'C18 H48 N9 P3'
_chemical_formula_weight 483.56
_space_group_IT_number 15
_symmetry_cell_setting monoclinic
_symmetry_space_group_name_Hall '-C 2yc'
_symmetry_space_group_name_H-M 'C 1 2/c 1'
_atom_sites_solution_hydrogens geom
_atom_sites_solution_primary direct
_atom_sites_solution_secondary difmap
_audit_creation_method SHELXL-97
_cell_angle_alpha 90.00
_cell_angle_beta 91.105(2)
_cell_angle_gamma 90.00
_cell_formula_units_Z 16
_cell_length_a 42.210(5)
_cell_length_b 11.3419(12)
_cell_length_c 23.092(3)
_cell_measurement_temperature 150(2)
_cell_volume 11053(2)
_computing_structure_refinement 'SHELXL-97 (Sheldrick, 1997)'
_computing_structure_solution 'SHELXS-97 (Sheldrick, 1990)'
_diffrn_ambient_temperature 150(2)
_diffrn_measured_fraction_theta_full 0.997
_diffrn_measured_fraction_theta_max 0.997
_diffrn_measurement_device_type 'Bruker-AXS Smart Apex CCD'
_diffrn_radiation_monochromator graphite
_diffrn_radiation_source 'fine-focus sealed tube'
_diffrn_radiation_type MoK\a
_diffrn_radiation_wavelength 0.71073
_diffrn_reflns_av_R_equivalents 0.0476
_diffrn_reflns_av_sigmaI/netI 0.0495
_diffrn_reflns_limit_h_max 49
_diffrn_reflns_limit_h_min -50
_diffrn_reflns_limit_k_max 13
_diffrn_reflns_limit_k_min -11
_diffrn_reflns_limit_l_max 27
_diffrn_reflns_limit_l_min -26
_diffrn_reflns_number 28263
_diffrn_reflns_theta_full 25.03
_diffrn_reflns_theta_max 25.03
_diffrn_reflns_theta_min 1.76
_exptl_absorpt_coefficient_mu 0.238
_exptl_absorpt_correction_type 'not applied'
_exptl_crystal_colour colourless
_exptl_crystal_density_diffrn 1.162
_exptl_crystal_density_method 'not measured'
_exptl_crystal_description prism
_exptl_crystal_F_000 4224
_exptl_crystal_size_max 0.25
_exptl_crystal_size_mid 0.25
_exptl_crystal_size_min 0.20
_refine_diff_density_max 0.699
_refine_diff_density_min -0.336
_refine_diff_density_rms 0.057
_refine_ls_extinction_method none
_refine_ls_goodness_of_fit_ref 1.029
_refine_ls_hydrogen_treatment mixed
_refine_ls_matrix_type full
_refine_ls_number_parameters 773
_refine_ls_number_reflns 9739
_refine_ls_number_restraints 1694
_refine_ls_restrained_S_all 1.194
_refine_ls_R_factor_all 0.1002
_refine_ls_R_factor_gt 0.0621
_refine_ls_shift/su_max 0.000
_refine_ls_shift/su_mean 0.000
_refine_ls_structure_factor_coef Fsqd
_refine_ls_weighting_details 'calc w=1/[\s^2^(Fo^2^)+(0.1223P)^2^+0.0000P] where P=(Fo^2^+2Fc^2^)/3'
_refine_ls_weighting_scheme calc
_refine_ls_wR_factor_gt 0.1804
_refine_ls_wR_factor_ref 0.2038
_reflns_number_gt 5828
_reflns_number_total 9739
_reflns_threshold_expression >2sigma(I)
_cod_data_source_file b212308h.txt
_cod_data_source_block P9
_cod_original_sg_symbol_H-M C2/c
_cod_database_code 7012603

loop_
_symmetry_equiv_pos_as_xyz
'x, y, z'
'-x, y, -z+1/2'
'x+1/2, y+1/2, z'
'-x+1/2, y+1/2, -z+1/2'
'-x, -y, -z'
'x, -y, z-1/2'
'-x+1/2, -y+1/2, -z'
'x+1/2, -y+1/2, z-1/2'

loop_
_atom_site_label
_atom_site_type_symbol
_atom_site_fract_x
_atom_site_fract_y
_atom_site_fract_z
_atom_site_U_iso_or_equiv
_atom_site_adp_type
_atom_site_occupancy
_atom_site_symmetry_multiplicity
_atom_site_calc_flag
_atom_site_refinement_flags
_atom_site_disorder_assembly
_atom_site_disorder_group
P11 P 0.04657(2) 0.55408(10) 0.29227(5) 0.0563(3) Uani 1 1 d . . .
N11 N 0.07981(7) 0.5466(3) 0.32559(14) 0.0578(9) Uani 1 1 d . . .
P12 P 0.11249(2) 0.51908(11) 0.29323(5) 0.0605(4) Uani 1 1 d . . .
N12 N 0.10984(7) 0.5115(3) 0.22434(15) 0.0619(10) Uani 1 1 d . . .
P13 P 0.07719(2) 0.47674(10) 0.19233(5) 0.0551(3) Uani 1 1 d . B .
N13 N 0.04600(7) 0.5082(3) 0.22685(15) 0.0625(10) Uani 1 1 d . . .
N110 N 0.02071(8) 0.4900(3) 0.33411(17) 0.0632(10) Uani 1 1 d D . .
H110 H 0.0023(7) 0.496(4) 0.3181(19) 0.076 Uiso 1 1 d D . .
C111 C 0.02671(10) 0.3832(4) 0.36734(18) 0.0631(11) Uani 1 1 d DU . .
H11A H 0.0498 0.3690 0.3699 0.076 Uiso 1 1 calc R . .
H11B H 0.0168 0.3154 0.3469 0.076 Uiso 1 1 calc R . .
C112 C 0.01373(12) 0.3908(4) 0.4279(2) 0.0767(13) Uani 1 1 d DU . .
H11C H 0.0248 0.4547 0.4494 0.092 Uiso 1 1 calc R . .
H11D H -0.0091 0.4109 0.4255 0.092 Uiso 1 1 calc R . .
C113 C 0.01785(14) 0.2767(5) 0.4607(2) 0.1010(18) Uani 1 1 d DU . .
H11E H 0.0090 0.2851 0.4994 0.152 Uiso 1 1 calc R . .
H11F H 0.0404 0.2577 0.4642 0.152 Uiso 1 1 calc R . .
H11G H 0.0068 0.2133 0.4398 0.152 Uiso 1 1 calc R . .
N120 N 0.12518(8) 0.3921(3) 0.32090(17) 0.0670(10) Uani 1 1 d D . .
H120 H 0.1206(11) 0.393(4) 0.3559(10) 0.080 Uiso 1 1 d D . .
C121 C 0.15721(11) 0.3515(5) 0.3092(2) 0.0876(15) Uani 1 1 d DU . .
H12A H 0.1719 0.3833 0.3392 0.105 Uiso 1 1 calc R . .
H12B H 0.1638 0.3834 0.2713 0.105 Uiso 1 1 calc R . .
C122 C 0.16011(12) 0.2204(5) 0.3080(3) 0.0988(17) Uani 1 1 d DU . .
H12C H 0.1473 0.1889 0.2752 0.119 Uiso 1 1 calc R . .
H12D H 0.1516 0.1875 0.3443 0.119 Uiso 1 1 calc R . .
C123 C 0.19414(14) 0.1814(7) 0.3019(3) 0.132(3) Uani 1 1 d DU . .
H12E H 0.1951 0.0951 0.3007 0.198 Uiso 1 1 calc R . .
H12F H 0.2068 0.2102 0.3350 0.198 Uiso 1 1 calc R . .
H12G H 0.2026 0.2135 0.2660 0.198 Uiso 1 1 calc R . .
N130 N 0.08078(8) 0.3354(3) 0.17724(17) 0.0692(11) Uani 1 1 d D . .
H130 H 0.1003 0.3094 0.1733 0.083 Uiso 1 1 calc RD A 1
C131 C 0.05678(17) 0.2519(7) 0.1700(3) 0.072(2) Uani 0.590(6) 1 d PDU B 1
H13A H 0.0663 0.1820 0.1514 0.086 Uiso 0.590(6) 1 calc PR B 1
H13B H 0.0411 0.2849 0.1419 0.086 Uiso 0.590(6) 1 calc PR B 1
C132 C 0.0388(2) 0.2088(8) 0.2209(4) 0.074(2) Uani 0.590(6) 1 d PDU B 1
H13C H 0.0214 0.1574 0.2067 0.088 Uiso 0.590(6) 1 calc PR B 1
H13D H 0.0291 0.2775 0.2402 0.088 Uiso 0.590(6) 1 calc PR B 1
C133 C 0.0586(3) 0.1402(11) 0.2661(5) 0.101(3) Uani 0.590(6) 1 d PDU B 1
H13E H 0.0451 0.1171 0.2983 0.151 Uiso 0.590(6) 1 calc PR B 1
H13F H 0.0759 0.1902 0.2807 0.151 Uiso 0.590(6) 1 calc PR B 1
H13G H 0.0674 0.0694 0.2481 0.151 Uiso 0.590(6) 1 calc PR B 1
C331 C 0.0855(2) 0.2405(9) 0.2118(5) 0.067(3) Uani 0.410(6) 1 d PDU B 2
H33A H 0.1015 0.2626 0.2418 0.080 Uiso 0.410(6) 1 calc PR B 2
H33B H 0.0951 0.1777 0.1880 0.080 Uiso 0.410(6) 1 calc PR B 2
C332 C 0.0575(4) 0.1875(13) 0.2423(6) 0.078(3) Uani 0.410(6) 1 d PDU B 2
H33C H 0.0449 0.2503 0.2607 0.094 Uiso 0.410(6) 1 calc PR B 2
H33D H 0.0650 0.1321 0.2728 0.094 Uiso 0.410(6) 1 calc PR B 2
C333 C 0.0376(3) 0.1228(14) 0.1975(7) 0.106(5) Uani 0.410(6) 1 d PDU B 2
H33E H 0.0191 0.0883 0.2160 0.159 Uiso 0.410(6) 1 calc PR B 2
H33F H 0.0502 0.0601 0.1800 0.159 Uiso 0.410(6) 1 calc PR B 2
H33G H 0.0305 0.1782 0.1673 0.159 Uiso 0.410(6) 1 calc PR B 2
N140 N 0.03257(9) 0.6903(3) 0.28808(16) 0.0637(10) Uani 1 1 d D F .
H140 H 0.034(2) 0.736(8) 0.260(3) 0.076 Uiso 0.50 1 d PD C 1
H340 H 0.0464(15) 0.723(8) 0.268(4) 0.076 Uiso 0.50 1 d PD D 2
C141 C 0.03092(11) 0.7631(4) 0.34082(19) 0.0700(12) Uani 1 1 d DU . .
H14A H 0.0503 0.7515 0.3649 0.084 Uiso 1 1 calc R E 1
H14B H 0.0125 0.7389 0.3638 0.084 Uiso 1 1 calc R E 1
C142 C 0.0279(4) 0.8893(8) 0.3243(5) 0.077(3) Uani 0.541(19) 1 d PDU F 1
H14C H 0.0082 0.8994 0.3008 0.092 Uiso 0.541(19) 1 calc PR F 1
H14D H 0.0459 0.9105 0.2995 0.092 Uiso 0.541(19) 1 calc PR F 1
C143 C 0.0271(4) 0.9750(12) 0.3753(7) 0.102(4) Uani 0.541(19) 1 d PDU F 1
H14E H 0.0255 1.0559 0.3608 0.153 Uiso 0.541(19) 1 calc PR F 1
H14F H 0.0466 0.9666 0.3987 0.153 Uiso 0.541(19) 1 calc PR F 1
H14G H 0.0088 0.9574 0.3992 0.153 Uiso 0.541(19) 1 calc PR F 1
C342 C 0.0121(4) 0.8732(11) 0.3353(6) 0.082(3) Uani 0.459(19) 1 d PDU F 2
H34A H -0.0102 0.8528 0.3251 0.098 Uiso 0.459(19) 1 calc PR F 2
H34B H 0.0205 0.9214 0.3034 0.098 Uiso 0.459(19) 1 calc PR F 2
C343 C 0.0127(5) 0.9469(14) 0.3918(7) 0.101(5) Uani 0.459(19) 1 d PDU F 2
H34C H 0.0003 1.0190 0.3859 0.152 Uiso 0.459(19) 1 calc PR F 2
H34D H 0.0347 0.9677 0.4019 0.152 Uiso 0.459(19) 1 calc PR F 2
H34E H 0.0037 0.9006 0.4232 0.152 Uiso 0.459(19) 1 calc PR F 2
N150 N 0.14080(8) 0.6132(4) 0.30846(17) 0.0714(11) Uani 1 1 d D H .
H150 H 0.1442(11) 0.617(4) 0.3447(10) 0.086 Uiso 1 1 d D . .
C151 C 0.14284(11) 0.7274(4) 0.2838(2) 0.0821(14) Uani 1 1 d DU . .
H15A H 0.1365 0.7240 0.2423 0.099 Uiso 1 1 calc R G 1
H15B H 0.1650 0.7557 0.2864 0.099 Uiso 1 1 calc R G 1
C152 C 0.1215(2) 0.8124(7) 0.3152(4) 0.084(2) Uani 0.709(9) 1 d PDU H 1
H15C H 0.0992 0.7867 0.3114 0.100 Uiso 0.709(9) 1 calc PR H 1
H15D H 0.1274 0.8151 0.3568 0.100 Uiso 0.709(9) 1 calc PR H 1
C153 C 0.1256(2) 0.9319(6) 0.2883(4) 0.103(3) Uani 0.709(9) 1 d PDU H 1
H15E H 0.1121 0.9891 0.3080 0.154 Uiso 0.709(9) 1 calc PR H 1
H15F H 0.1194 0.9284 0.2472 0.154 Uiso 0.709(9) 1 calc PR H 1
H15G H 0.1478 0.9562 0.2921 0.154 Uiso 0.709(9) 1 calc PR H 1
C352 C 0.1188(5) 0.8266(18) 0.2869(9) 0.084(4) Uani 0.291(9) 1 d PDU H 2
H35A H 0.1219 0.8833 0.2549 0.100 Uiso 0.291(9) 1 calc PR H 2
H35B H 0.0970 0.7946 0.2836 0.100 Uiso 0.291(9) 1 calc PR H 2
C353 C 0.1236(4) 0.8874(17) 0.3446(8) 0.086(5) Uani 0.291(9) 1 d PDU H 2
H35C H 0.1082 0.9517 0.3481 0.129 Uiso 0.291(9) 1 calc PR H 2
H35D H 0.1451 0.9194 0.3473 0.129 Uiso 0.291(9) 1 calc PR H 2
H35E H 0.1205 0.8305 0.3760 0.129 Uiso 0.291(9) 1 calc PR H 2
N160 N 0.07238(8) 0.5297(3) 0.12750(16) 0.0665(10) Uani 1 1 d D . .
H160 H 0.0854(9) 0.506(4) 0.1037(16) 0.080 Uiso 1 1 d D . .
C161 C 0.0609(2) 0.6497(6) 0.1210(4) 0.079(2) Uani 0.750(9) 1 d PDU B 1
H16A H 0.0437 0.6630 0.1487 0.095 Uiso 0.750(9) 1 calc PR B 1
H16B H 0.0518 0.6594 0.0814 0.095 Uiso 0.750(9) 1 calc PR B 1
C162 C 0.0862(2) 0.7419(7) 0.1309(5) 0.111(3) Uani 0.750(9) 1 d PDU B 1
H16C H 0.1032 0.7326 0.1023 0.133 Uiso 0.750(9) 1 calc PR B 1
H16D H 0.0957 0.7337 0.1702 0.133 Uiso 0.750(9) 1 calc PR B 1
C163 C 0.0706(3) 0.8626(8) 0.1241(5) 0.145(4) Uani 0.750(9) 1 d PDU B 1
H16E H 0.0866 0.9244 0.1300 0.217 Uiso 0.750(9) 1 calc PR B 1
H16F H 0.0540 0.8712 0.1529 0.217 Uiso 0.750(9) 1 calc PR B 1
H16G H 0.0613 0.8696 0.0851 0.217 Uiso 0.750(9) 1 calc PR B 1
C361 C 0.0541(6) 0.6251(16) 0.1002(13) 0.082(5) Uani 0.250(9) 1 d PDU B 2
H36A H 0.0357 0.6417 0.1247 0.099 Uiso 0.250(9) 1 calc PR B 2
H36B H 0.0457 0.5957 0.0625 0.099 Uiso 0.250(9) 1 calc PR B 2
C362 C 0.0707(6) 0.7388(16) 0.0895(9) 0.098(4) Uani 0.250(9) 1 d PDU B 2
H36C H 0.0564 0.7942 0.0685 0.117 Uiso 0.250(9) 1 calc PR B 2
H36D H 0.0896 0.7255 0.0657 0.117 Uiso 0.250(9) 1 calc PR B 2
C363 C 0.0802(8) 0.789(3) 0.1479(12) 0.113(7) Uani 0.250(9) 1 d PDU B 2
H36E H 0.0908 0.8652 0.1425 0.170 Uiso 0.250(9) 1 calc PR B 2
H36F H 0.0948 0.7345 0.1678 0.170 Uiso 0.250(9) 1 calc PR B 2
H36G H 0.0613 0.8003 0.1712 0.170 Uiso 0.250(9) 1 calc PR B 2
P21 P 0.31633(3) -0.09824(12) 0.52918(5) 0.0654(4) Uani 1 1 d . I .
N21 N 0.31393(8) -0.0984(4) 0.46044(15) 0.0712(11) Uani 1 1 d . . .
P22 P 0.34451(3) -0.08170(12) 0.42185(5) 0.0642(4) Uani 1 1 d . J .
N22 N 0.37454(8) -0.0240(3) 0.45368(15) 0.0622(9) Uani 1 1 d . . .
P23 P 0.37825(3) -0.00954(11) 0.52197(5) 0.0638(4) Uani 1 1 d . K .
N23 N 0.34752(8) -0.0443(3) 0.55796(15) 0.0668(10) Uani 1 1 d . . .
N210 N 0.28388(10) -0.0343(4) 0.5495(2) 0.0885(14) Uani 1 1 d D . .
H210 H 0.2741(13) 0.008(5) 0.522(2) 0.106 Uiso 1 1 d D . .
C211 C 0.2752(2) -0.0206(12) 0.6050(4) 0.099(3) Uani 0.50 1 d PDU I 1
H21A H 0.2901 0.0366 0.6231 0.118 Uiso 0.50 1 calc PR I 1
H21B H 0.2789 -0.0971 0.6248 0.118 Uiso 0.50 1 calc PR I 1
C212 C 0.2441(3) 0.0166(15) 0.6182(5) 0.138(4) Uani 0.50 1 d PDU I 1
H21C H 0.2290 -0.0448 0.6047 0.165 Uiso 0.50 1 calc PR I 1
H21D H 0.2394 0.0894 0.5960 0.165 Uiso 0.50 1 calc PR I 1
C213 C 0.2383(4) 0.0407(16) 0.6821(6) 0.159(6) Uani 0.50 1 d PDU I 1
H21E H 0.2162 0.0646 0.6870 0.239 Uiso 0.50 1 calc PR I 1
H21F H 0.2524 0.1040 0.6956 0.239 Uiso 0.50 1 calc PR I 1
H21G H 0.2426 -0.0310 0.7046 0.239 Uiso 0.50 1 calc PR I 1
C411 C 0.2771(3) 0.0920(10) 0.5318(6) 0.110(4) Uani 0.50 1 d PDU I -2
H41A H 0.2898 0.1458 0.5568 0.132 Uiso 0.50 1 calc PR I -2
H41B H 0.2837 0.1039 0.4913 0.132 Uiso 0.50 1 calc PR I -2
C412 C 0.2439(3) 0.1216(11) 0.5365(6) 0.121(4) Uani 0.50 1 d PDU I -2
H41C H 0.2381 0.1223 0.5778 0.146 Uiso 0.50 1 calc PR I -2
H41D H 0.2309 0.0603 0.5167 0.146 Uiso 0.50 1 calc PR I -2
C413 C 0.2361(3) 0.2407(12) 0.5100(7) 0.142(5) Uani 0.50 1 d PDU I -2
H41E H 0.2136 0.2581 0.5150 0.213 Uiso 0.50 1 calc PR I -2
H41F H 0.2408 0.2393 0.4686 0.213 Uiso 0.50 1 calc PR I -2
H41G H 0.2490 0.3017 0.5292 0.213 Uiso 0.50 1 calc PR I -2
N220 N 0.33332(9) -0.0086(4) 0.36312(18) 0.0830(13) Uani 1 1 d D . .
H220 H 0.3480(10) -0.006(4) 0.3371(18) 0.100 Uiso 1 1 d D . .
C221 C 0.3143(4) 0.0976(13) 0.3626(8) 0.094(3) Uani 0.593(9) 1 d PDU J 1
H22A H 0.3285 0.1669 0.3664 0.112 Uiso 0.593(9) 1 calc PR J 1
H22B H 0.3003 0.0970 0.3965 0.112 Uiso 0.593(9) 1 calc PR J 1
C222 C 0.2941(2) 0.1105(11) 0.3077(5) 0.089(3) Uani 0.593(9) 1 d PDU J 1
H22C H 0.3072 0.0984 0.2732 0.106 Uiso 0.593(9) 1 calc PR J 1
H22D H 0.2769 0.0510 0.3072 0.106 Uiso 0.593(9) 1 calc PR J 1
C223 C 0.2803(3) 0.2320(12) 0.3072(6) 0.156(5) Uani 0.593(9) 1 d PDU J 1
H22E H 0.2676 0.2433 0.2716 0.234 Uiso 0.593(9) 1 calc PR J 1
H22F H 0.2975 0.2902 0.3086 0.234 Uiso 0.593(9) 1 calc PR J 1
H22G H 0.2669 0.2423 0.3409 0.234 Uiso 0.593(9) 1 calc PR J 1
C421 C 0.3204(5) 0.1112(16) 0.3720(13) 0.098(4) Uani 0.407(9) 1 d PDU J 2
H42A H 0.3328 0.1685 0.3494 0.117 Uiso 0.407(9) 1 calc PR J 2
H42B H 0.3226 0.1325 0.4134 0.117 Uiso 0.407(9) 1 calc PR J 2
C422 C 0.2859(3) 0.1190(14) 0.3534(7) 0.106(3) Uani 0.407(9) 1 d PDU J 2
H42C H 0.2729 0.0714 0.3801 0.128 Uiso 0.407(9) 1 calc PR J 2
H42D H 0.2787 0.2019 0.3560 0.128 Uiso 0.407(9) 1 calc PR J 2
C423 C 0.2808(5) 0.075(2) 0.2922(8) 0.133(6) Uani 0.407(9) 1 d PDU J 2
H42E H 0.2582 0.0815 0.2814 0.199 Uiso 0.407(9) 1 calc PR J 2
H42F H 0.2874 -0.0074 0.2897 0.199 Uiso 0.407(9) 1 calc PR J 2
H42G H 0.2933 0.1230 0.2657 0.199 Uiso 0.407(9) 1 calc PR J 2
N230 N 0.38699(10) 0.1275(4) 0.54177(19) 0.0835(13) Uani 1 1 d D . .
H230 H 0.4055(8) 0.147(5) 0.529(2) 0.100 Uiso 1 1 d D . .
C231 C 0.3621(3) 0.2167(9) 0.5257(8) 0.087(3) Uani 0.66(2) 1 d PDU K 1
H23A H 0.3431 0.2037 0.5495 0.105 Uiso 0.66(2) 1 calc PR K 1
H23B H 0.3557 0.2060 0.4845 0.105 Uiso 0.66(2) 1 calc PR K 1
C232 C 0.3741(3) 0.3427(8) 0.5349(6) 0.095(3) Uani 0.66(2) 1 d PDU K 1
H23C H 0.3910 0.3595 0.5069 0.114 Uiso 0.66(2) 1 calc PR K 1
H23D H 0.3834 0.3500 0.5744 0.114 Uiso 0.66(2) 1 calc PR K 1
C233 C 0.3475(4) 0.4335(10) 0.5269(7) 0.130(5) Uani 0.66(2) 1 d PDU K 1
H23E H 0.3561 0.5130 0.5324 0.195 Uiso 0.66(2) 1 calc PR K 1
H23F H 0.3311 0.4190 0.5555 0.195 Uiso 0.66(2) 1 calc PR K 1
H23G H 0.3382 0.4265 0.4878 0.195 Uiso 0.66(2) 1 calc PR K 1
C431 C 0.3675(7) 0.2318(17) 0.5374(18) 0.096(4) Uani 0.34(2) 1 d PDU K 2
H43A H 0.3477 0.2199 0.5590 0.115 Uiso 0.34(2) 1 calc PR K 2
H43B H 0.3617 0.2470 0.4963 0.115 Uiso 0.34(2) 1 calc PR K 2
C432 C 0.3859(6) 0.3385(16) 0.5628(12) 0.097(4) Uani 0.34(2) 1 d PDU K 2
H43C H 0.3919 0.3247 0.6039 0.116 Uiso 0.34(2) 1 calc PR K 2
H43D H 0.4053 0.3541 0.5406 0.116 Uiso 0.34(2) 1 calc PR K 2
C433 C 0.3627(7) 0.4395(17) 0.5570(13) 0.120(6) Uani 0.34(2) 1 d PDU K 2
H43E H 0.3720 0.5105 0.5745 0.181 Uiso 0.34(2) 1 calc PR K 2
H43F H 0.3431 0.4194 0.5769 0.181 Uiso 0.34(2) 1 calc PR K 2
H43G H 0.3580 0.4540 0.5159 0.181 Uiso 0.34(2) 1 calc PR K 2
N240 N 0.31246(9) -0.2275(4) 0.56046(17) 0.0752(11) Uani 1 1 d D . .
H240 H 0.3305(8) -0.261(4) 0.568(2) 0.090 Uiso 1 1 d D . .
C241 C 0.28748(16) -0.3100(6) 0.5449(3) 0.121(2) Uani 1 1 d DU I .
H24A H 0.2948 -0.3623 0.5137 0.145 Uiso 1 1 calc R . .
H24B H 0.2688 -0.2658 0.5300 0.145 Uiso 1 1 calc R . .
C242 C 0.2779(2) -0.3845(8) 0.5965(3) 0.157(3) Uani 1 1 d DU . .
H24C H 0.2615 -0.4414 0.5830 0.189 Uiso 1 1 calc R I .
H24D H 0.2965 -0.4305 0.6098 0.189 Uiso 1 1 calc R . .
C243 C 0.26512(19) -0.3189(9) 0.6477(4) 0.188(4) Uani 1 1 d DU I .
H24E H 0.2596 -0.3752 0.6780 0.281 Uiso 1 1 calc R . .
H24F H 0.2462 -0.2744 0.6356 0.281 Uiso 1 1 calc R . .
H24G H 0.2813 -0.2642 0.6627 0.281 Uiso 1 1 calc R . .
N250 N 0.35680(8) -0.2088(4) 0.39726(16) 0.0672(10) Uani 1 1 d D . .
H250 H 0.3748(7) -0.195(4) 0.3844(19) 0.081 Uiso 1 1 d D . .
C251 C 0.33511(14) -0.2846(5) 0.3635(3) 0.1051(18) Uani 1 1 d DU J .
H25A H 0.3299 -0.2458 0.3261 0.126 Uiso 1 1 calc R L 1
H25B H 0.3152 -0.2947 0.3848 0.126 Uiso 1 1 calc R L 1
C252 C 0.3498(5) -0.4074(11) 0.3516(7) 0.117(4) Uani 0.410(11) 1 d PDU J 1
H25C H 0.3375 -0.4458 0.3199 0.140 Uiso 0.410(11) 1 calc PR J 1
H25D H 0.3717 -0.3965 0.3383 0.140 Uiso 0.410(11) 1 calc PR J 1
C253 C 0.3504(5) -0.4859(14) 0.4021(7) 0.128(6) Uani 0.410(11) 1 d PDU J 1
H25E H 0.3597 -0.5618 0.3913 0.192 Uiso 0.410(11) 1 calc PR J 1
H25F H 0.3287 -0.4983 0.4153 0.192 Uiso 0.410(11) 1 calc PR J 1
H25G H 0.3631 -0.4501 0.4333 0.192 Uiso 0.410(11) 1 calc PR J 1
C452 C 0.3410(4) -0.4088(10) 0.3775(6) 0.132(4) Uani 0.590(11) 1 d PDU J 2
H45A H 0.3636 -0.4260 0.3704 0.159 Uiso 0.590(11) 1 calc PR J 2
H45B H 0.3375 -0.4203 0.4194 0.159 Uiso 0.590(11) 1 calc PR J 2
C453 C 0.3219(4) -0.4942(11) 0.3458(6) 0.168(6) Uani 0.590(11) 1 d PDU J 2
H45C H 0.3286 -0.5741 0.3567 0.253 Uiso 0.590(11) 1 calc PR J 2
H45D H 0.3247 -0.4831 0.3041 0.253 Uiso 0.590(11) 1 calc PR J 2
H45E H 0.2996 -0.4832 0.3550 0.253 Uiso 0.590(11) 1 calc PR J 2
N260 N 0.41084(9) -0.0754(4) 0.54302(16) 0.0695(11) Uani 1 1 d D . .
H260 H 0.4133(11) -0.085(4) 0.5800(12) 0.083 Uiso 1 1 d D . .
C261 C 0.42649(12) -0.1693(4) 0.5100(2) 0.0829(14) Uani 1 1 d DU K .
H26A H 0.4263 -0.1481 0.4684 0.100 Uiso 1 1 calc R . .
H26B H 0.4489 -0.1760 0.5232 0.100 Uiso 1 1 calc R . .
C262 C 0.41066(12) -0.2829(5) 0.5174(2) 0.0936(16) Uani 1 1 d DU . .
H26C H 0.3883 -0.2774 0.5038 0.112 Uiso 1 1 calc R K .
H26D H 0.4109 -0.3052 0.5589 0.112 Uiso 1 1 calc R . .
C263 C 0.42903(16) -0.3798(5) 0.4806(3) 0.113(2) Uani 1 1 d DU K .
H26E H 0.4188 -0.4567 0.4852 0.169 Uiso 1 1 calc R . .
H26F H 0.4511 -0.3848 0.4944 0.169 Uiso 1 1 calc R . .
H26G H 0.4285 -0.3574 0.4396 0.169 Uiso 1 1 calc R . .

loop_
_atom_site_aniso_label
_atom_site_aniso_U_11
_atom_site_aniso_U_22
_atom_site_aniso_U_33
_atom_site_aniso_U_23
_atom_site_aniso_U_13
_atom_site_aniso_U_12
P11 0.0422(6) 0.0601(7) 0.0674(7) -0.0211(5) 0.0248(5) -0.0087(5)
N11 0.0452(18) 0.066(2) 0.063(2) -0.0231(17) 0.0234(16) -0.0101(16)
P12 0.0406(6) 0.0763(8) 0.0655(7) -0.0290(6) 0.0230(5) -0.0133(5)
N12 0.0398(18) 0.082(3) 0.065(2) -0.0265(18) 0.0207(16) -0.0135(16)
P13 0.0411(6) 0.0628(7) 0.0620(7) -0.0202(5) 0.0192(5) -0.0075(5)
N13 0.0395(18) 0.078(2) 0.070(2) -0.0286(19) 0.0189(16) -0.0087(16)
N110 0.0433(19) 0.066(2) 0.081(3) -0.013(2) 0.0270(18) -0.0070(18)
C111 0.052(2) 0.065(3) 0.073(3) -0.020(2) 0.022(2) -0.012(2)
C112 0.073(3) 0.081(3) 0.078(3) -0.017(3) 0.028(2) -0.024(2)
C113 0.112(4) 0.100(4) 0.092(4) -0.006(3) 0.036(3) -0.039(3)
N120 0.050(2) 0.074(3) 0.078(3) -0.023(2) 0.0236(19) 0.0029(18)
C121 0.063(3) 0.113(4) 0.088(3) -0.031(3) 0.027(2) 0.002(3)
C122 0.087(4) 0.108(4) 0.103(4) -0.027(3) 0.033(3) 0.018(3)
C123 0.098(4) 0.175(7) 0.122(5) -0.022(5) 0.014(4) 0.055(4)
N130 0.047(2) 0.064(2) 0.098(3) -0.022(2) 0.0304(19) -0.0046(17)
C131 0.063(4) 0.076(5) 0.076(5) -0.030(4) 0.005(4) -0.007(4)
C132 0.070(5) 0.071(5) 0.080(5) -0.026(4) 0.008(4) -0.015(4)
C133 0.096(6) 0.106(8) 0.101(7) 0.017(6) 0.023(6) 0.000(6)
C331 0.073(6) 0.057(6) 0.070(6) -0.004(5) 0.013(5) -0.006(5)
C332 0.082(6) 0.067(6) 0.086(7) -0.009(6) 0.018(6) 0.004(6)
C333 0.106(9) 0.087(9) 0.126(10) 0.002(8) 0.016(8) -0.012(8)
N140 0.062(2) 0.060(2) 0.070(3) -0.0160(19) 0.0284(19) -0.0138(19)
C141 0.062(3) 0.068(3) 0.081(3) -0.029(2) 0.018(2) -0.001(2)
C142 0.073(6) 0.062(5) 0.096(6) -0.029(4) 0.014(5) 0.002(5)
C143 0.113(9) 0.080(7) 0.114(9) -0.018(6) 0.013(7) 0.005(6)
C342 0.096(7) 0.065(5) 0.085(6) -0.016(5) 0.032(6) -0.008(5)
C343 0.136(11) 0.063(7) 0.106(9) -0.035(7) 0.041(8) -0.009(7)
N150 0.054(2) 0.085(3) 0.075(3) -0.034(2) 0.025(2) -0.0279(19)
C151 0.062(3) 0.079(3) 0.106(4) -0.030(3) 0.017(3) -0.012(2)
C152 0.073(4) 0.082(5) 0.097(6) -0.028(5) 0.012(5) -0.005(4)
C153 0.109(6) 0.070(5) 0.130(7) -0.011(5) 0.009(5) 0.003(4)
C352 0.072(6) 0.087(7) 0.093(8) -0.026(7) 0.021(7) -0.007(6)
C353 0.083(9) 0.082(10) 0.092(10) -0.019(8) 0.003(8) -0.010(8)
N160 0.049(2) 0.082(3) 0.070(3) -0.005(2) 0.0219(17) 0.0048(19)
C161 0.081(4) 0.064(4) 0.094(6) 0.013(4) 0.029(4) 0.002(3)
C162 0.131(6) 0.088(5) 0.114(6) 0.020(5) 0.008(5) 0.000(5)
C163 0.168(8) 0.093(6) 0.174(8) 0.036(6) 0.014(7) -0.015(6)
C361 0.084(8) 0.064(8) 0.099(10) 0.008(8) 0.025(8) -0.001(7)
C362 0.104(7) 0.079(7) 0.111(8) 0.011(6) 0.016(6) -0.001(6)
C363 0.130(11) 0.086(12) 0.124(12) 0.001(10) 0.014(10) 0.010(11)
P21 0.0459(6) 0.0882(9) 0.0627(7) 0.0082(6) 0.0199(5) -0.0010(6)
N21 0.0443(19) 0.109(3) 0.061(2) 0.013(2) 0.0177(16) -0.0029(19)
P22 0.0467(6) 0.0851(9) 0.0615(7) 0.0085(6) 0.0203(5) 0.0004(6)
N22 0.050(2) 0.075(2) 0.062(2) -0.0055(18) 0.0268(16) -0.0040(17)
P23 0.0540(7) 0.0687(8) 0.0696(8) -0.0157(6) 0.0272(6) -0.0094(5)
N23 0.057(2) 0.085(3) 0.060(2) -0.0148(19) 0.0257(17) -0.0075(19)
N210 0.061(3) 0.118(4) 0.088(3) 0.032(3) 0.032(2) 0.026(2)
C211 0.066(6) 0.170(9) 0.060(6) -0.017(6) 0.002(5) 0.027(6)
C212 0.113(7) 0.207(10) 0.094(7) -0.009(7) 0.030(6) 0.043(7)
C213 0.145(11) 0.216(13) 0.117(10) -0.012(10) 0.034(9) 0.029(10)
C411 0.111(8) 0.095(7) 0.127(8) 0.025(6) 0.060(7) 0.019(6)
C412 0.116(8) 0.110(7) 0.139(8) 0.017(7) 0.014(7) 0.020(7)
C413 0.139(11) 0.121(9) 0.168(11) 0.012(9) 0.028(10) 0.043(10)
N220 0.061(2) 0.115(3) 0.075(3) 0.026(2) 0.028(2) 0.016(2)
C221 0.068(6) 0.119(6) 0.094(6) 0.024(5) 0.026(5) 0.023(5)
C222 0.076(6) 0.114(6) 0.078(6) 0.027(5) 0.023(4) 0.008(5)
C223 0.128(9) 0.199(11) 0.142(9) 0.021(9) 0.015(7) 0.012(8)
C421 0.077(8) 0.112(7) 0.104(8) 0.035(6) 0.030(6) 0.028(7)
C422 0.085(6) 0.122(6) 0.113(6) 0.023(6) 0.028(6) 0.023(6)
C423 0.102(11) 0.169(12) 0.128(11) 0.030(10) 0.022(9) 0.044(10)
N230 0.082(3) 0.073(3) 0.097(3) -0.025(2) 0.046(2) -0.017(2)
C231 0.107(6) 0.061(4) 0.096(7) -0.023(4) 0.035(5) -0.006(5)
C232 0.114(6) 0.068(4) 0.105(7) -0.014(5) 0.036(5) 0.000(5)
C233 0.157(10) 0.091(6) 0.143(10) -0.012(7) 0.032(8) -0.002(7)
C431 0.111(8) 0.074(6) 0.105(9) -0.018(7) 0.035(7) -0.012(7)
C432 0.110(9) 0.070(6) 0.112(9) -0.004(7) 0.036(7) -0.008(7)
C433 0.136(12) 0.096(10) 0.130(12) -0.022(9) 0.015(10) -0.010(10)
N240 0.073(3) 0.079(3) 0.074(3) 0.012(2) -0.004(2) -0.010(2)
C241 0.146(5) 0.123(5) 0.092(4) 0.026(4) -0.026(4) -0.059(4)
C242 0.170(6) 0.178(7) 0.124(5) 0.014(5) -0.004(5) -0.087(5)
C243 0.134(6) 0.272(11) 0.157(7) 0.008(7) 0.030(6) -0.056(7)
N250 0.054(2) 0.082(3) 0.066(2) -0.001(2) 0.0137(18) -0.014(2)
C251 0.102(4) 0.104(4) 0.110(4) -0.005(4) 0.010(3) -0.028(4)
C252 0.144(7) 0.100(7) 0.107(8) -0.001(6) 0.021(7) -0.042(6)
C253 0.154(11) 0.103(10) 0.127(11) 0.013(9) -0.010(9) 0.009(9)
C452 0.164(7) 0.112(6) 0.120(7) 0.019(6) 0.003(6) -0.050(6)
C453 0.218(11) 0.145(9) 0.143(10) -0.024(8) 0.023(9) -0.090(8)
N260 0.060(2) 0.086(3) 0.063(2) -0.025(2) 0.020(2) -0.0032(19)
C261 0.075(3) 0.098(4) 0.076(3) -0.001(3) 0.010(3) -0.014(3)
C262 0.079(3) 0.114(4) 0.088(4) 0.020(3) 0.018(3) -0.017(3)
C263 0.152(6) 0.067(3) 0.120(5) -0.015(3) 0.035(4) 0.000(4)

loop_
_atom_type_symbol
_atom_type_description
_atom_type_scat_dispersion_real
_atom_type_scat_dispersion_imag
_atom_type_scat_source
C C 0.0033 0.0016 'International Tables Vol C Tables 4.2.6.8 and 6.1.1.4'
H H 0.0000 0.0000 'International Tables Vol C Tables 4.2.6.8 and 6.1.1.4'
N N 0.0061 0.0033 'International Tables Vol C Tables 4.2.6.8 and 6.1.1.4'
P P 0.1023 0.0942 'International Tables Vol C Tables 4.2.6.8 and 6.1.1.4'

loop_
_geom_angle_atom_site_label_1
_geom_angle_atom_site_label_2
_geom_angle_atom_site_label_3
_geom_angle
_geom_angle_site_symmetry_1
_geom_angle_site_symmetry_3
_geom_angle_publ_flag
N11 P11 N13 115.95(17) . . ?
N11 P11 N110 106.4(2) . . ?
N13 P11 N110 114.47(18) . . ?
N11 P11 N140 112.86(19) . . ?
N13 P11 N140 104.5(2) . . ?
N110 P11 N140 101.96(18) . . ?
P11 N11 P12 122.8(2) . . ?
N12 P12 N11 115.38(18) . . ?
N12 P12 N150 106.66(19) . . ?
N11 P12 N150 113.70(18) . . ?
N12 P12 N120 110.67(19) . . ?
N11 P12 N120 105.21(19) . . ?
N150 P12 N120 104.7(2) . . ?
P12 N12 P13 121.1(2) . . ?
N13 P13 N12 115.24(17) . . ?
N13 P13 N160 106.79(19) . . ?
N12 P13 N160 115.23(19) . . ?
N13 P13 N130 113.82(18) . . ?
N12 P13 N130 104.79(19) . . ?
N160 P13 N130 100.1(2) . . ?
P13 N13 P11 123.3(2) . . ?
C111 N110 P11 124.7(3) . . ?
N110 C111 C112 112.2(4) . . ?
C113 C112 C111 112.0(4) . . ?
C121 N120 P12 119.7(3) . . ?
N120 C121 C122 113.2(4) . . ?
C121 C122 C123 111.8(5) . . ?
C331 N130 C131 68.2(6) . . ?
C331 N130 P13 131.5(5) . . ?
C131 N130 P13 128.0(4) . . ?
N130 C131 C132 120.4(6) . . ?
C131 C132 C133 115.0(8) . . ?
N130 C331 C332 118.9(10) . . ?
C331 C332 C333 107.7(11) . . ?
C141 N140 P11 119.8(3) . . ?
N140 C141 C142 109.4(6) . . ?
N140 C141 C342 115.7(6) . . ?
C142 C141 C342 28.9(5) . . ?
C141 C142 C143 114.7(9) . . ?
C141 C342 C343 112.4(11) . . ?
C151 N150 P12 124.0(4) . . ?
N150 C151 C152 110.3(5) . . ?
N150 C151 C352 127.7(11) . . ?
C152 C151 C352 25.9(7) . . ?
C153 C152 C151 107.6(7) . . ?
C353 C352 C151 107.6(13) . . ?
C161 N160 C361 24.6(10) . . ?
C161 N160 P13 118.6(4) . . ?
C361 N160 P13 136.6(13) . . ?
N160 C161 C162 113.5(6) . . ?
C161 C162 C163 107.6(8) . . ?
N160 C361 C362 117.7(17) . . ?
C361 C362 C363 107.3(18) . . ?
N23 P21 N21 117.09(18) . . ?
N23 P21 N210 113.8(2) . . ?
N21 P21 N210 104.5(2) . . ?
N23 P21 N240 104.4(2) . . ?
N21 P21 N240 115.6(2) . . ?
N210 P21 N240 100.4(2) . . ?
P21 N21 P22 121.5(2) . . ?
N21 P22 N22 115.88(19) . . ?
N21 P22 N250 110.8(2) . . ?
N22 P22 N250 105.46(18) . . ?
N21 P22 N220 107.30(19) . . ?
N22 P22 N220 112.7(2) . . ?
N250 P22 N220 104.2(2) . . ?
P23 N22 P22 124.2(2) . . ?
N22 P23 N23 115.04(19) . . ?
N22 P23 N260 108.35(18) . . ?
N23 P23 N260 114.8(2) . . ?
N22 P23 N230 112.8(2) . . ?
N23 P23 N230 105.38(19) . . ?
N260 P23 N230 99.5(2) . . ?
P21 N23 P23 123.4(2) . . ?
C211 N210 C411 95.4(8) . . ?
C211 N210 P21 124.7(5) . . ?
C411 N210 P21 120.0(5) . . ?
N210 C211 C212 120.5(8) . . ?
C211 C212 C213 115.4(11) . . ?
C412 C411 N210 112.1(9) . . ?
C411 C412 C413 112.2(10) . . ?
C221 N220 C421 14.3(10) . . ?
C221 N220 P22 125.0(8) . . ?
C421 N220 P22 116.6(12) . . ?
N220 C221 C222 112.8(10) . . ?
C223 C222 C221 107.8(10) . . ?
N220 C421 C422 111.8(13) . . ?
C423 C422 C421 111.4(15) . . ?
C431 N230 C231 15.1(13) . . ?
C431 N230 P23 128.7(11) . . ?
C231 N230 P23 114.3(6) . . ?
N230 C231 C232 111.4(9) . . ?
C231 C232 C233 111.7(8) . . ?
N230 C431 C432 109.5(15) . . ?
C433 C432 C431 103.9(14) . . ?
C241 N240 P21 123.0(3) . . ?
N240 C241 C242 111.7(5) . . ?
C243 C242 C241 116.4(8) . . ?
C251 N250 P22 120.1(3) . . ?
C452 C251 N250 110.1(7) . . ?
C452 C251 C252 26.9(8) . . ?
N250 C251 C252 111.9(9) . . ?
C253 C252 C251 114.0(13) . . ?
C453 C452 C251 116.1(11) . . ?
C261 N260 P23 124.1(3) . . ?
C262 C261 N260 111.4(4) . . ?
C261 C262 C263 108.4(4) . . ?

loop_
_geom_bond_atom_site_label_1
_geom_bond_atom_site_label_2
_geom_bond_distance
_geom_bond_site_symmetry_2
_geom_bond_publ_flag
P11 N11 1.589(3) . ?
P11 N13 1.598(3) . ?
P11 N110 1.641(3) . ?
P11 N140 1.656(4) . ?
N11 P12 1.612(3) . ?
P12 N12 1.595(4) . ?
P12 N150 1.636(4) . ?
P12 N120 1.660(4) . ?
N12 P13 1.600(3) . ?
P13 N13 1.593(3) . ?
P13 N160 1.622(4) . ?
P13 N130 1.648(4) . ?
N110 C111 1.453(5) . ?
C111 C112 1.514(5) . ?
C112 C113 1.507(7) . ?
N120 C121 1.459(5) . ?
C121 C122 1.492(7) . ?
C122 C123 1.512(6) . ?
N130 C331 1.353(9) . ?
N130 C131 1.394(7) . ?
C131 C132 1.494(9) . ?
C132 C133 1.536(11) . ?
C331 C332 1.511(12) . ?
C332 C333 1.512(14) . ?
N140 C141 1.474(5) . ?
C141 C142 1.487(10) . ?
C141 C342 1.485(11) . ?
C142 C143 1.528(11) . ?
C342 C343 1.549(12) . ?
N150 C151 1.419(6) . ?
C151 C152 1.513(8) . ?
C151 C352 1.518(14) . ?
C152 C153 1.502(10) . ?
C352 C353 1.510(15) . ?
N160 C161 1.452(7) . ?
N160 C361 1.465(15) . ?
C161 C162 1.511(10) . ?
C162 C163 1.525(11) . ?
C361 C362 1.490(16) . ?
C362 C363 1.513(16) . ?
P21 N23 1.586(4) . ?
P21 N21 1.589(4) . ?
P21 N210 1.627(4) . ?
P21 N240 1.644(4) . ?
N21 P22 1.594(3) . ?
P22 N22 1.593(4) . ?
P22 N250 1.637(4) . ?
P22 N220 1.651(4) . ?
N22 P23 1.590(4) . ?
P23 N23 1.603(3) . ?
P23 N260 1.631(4) . ?
P23 N230 1.660(4) . ?
N210 C211 1.348(9) . ?
N210 C411 1.515(10) . ?
C211 C212 1.419(11) . ?
C212 C213 1.523(12) . ?
C411 C412 1.449(12) . ?
C412 C413 1.515(13) . ?
N220 C221 1.448(11) . ?
N220 C421 1.480(14) . ?
C221 C222 1.522(13) . ?
C222 C223 1.496(13) . ?
C421 C422 1.513(14) . ?
C422 C423 1.511(15) . ?
N230 C431 1.443(15) . ?
N230 C231 1.502(10) . ?
C231 C232 1.531(11) . ?
C232 C233 1.532(11) . ?
C431 C432 1.547(15) . ?
C432 C433 1.510(15) . ?
N240 C241 1.449(6) . ?
C241 C242 1.521(8) . ?
C242 C243 1.505(9) . ?
N250 C251 1.470(6) . ?
C251 C452 1.466(11) . ?
C251 C252 1.550(13) . ?
C252 C253 1.466(15) . ?
C452 C453 1.450(12) . ?
N260 C261 1.473(6) . ?
C261 C262 1.463(6) . ?
C262 C263 1.600(7) . ?

loop_
_geom_hbond_atom_site_label_D
_geom_hbond_atom_site_label_H
_geom_hbond_atom_site_label_A
_geom_hbond_distance_DH
_geom_hbond_distance_HA
_geom_hbond_distance_DA
_geom_hbond_angle_DHA
_geom_hbond_site_symmetry_A
N110 H110 N13 0.86(2) 2.27(2) 3.130(5) 178(5) 2
N120 H120 N230 0.83(2) 2.40(2) 3.230(6) 171(5) 7_556
N130 H130 N250 0.88 2.47 3.213(5) 142.8 4
N140 H140 N140 0.84(2) 3.04(9) 3.235(8) 96(7) 2
N150 H150 N23 0.85(2) 2.41(3) 3.211(6) 157(5) 7_556
N160 H160 N22 0.83(2) 2.20(2) 3.011(5) 168(5) 4
N220 H220 N12 0.87(3) 2.31(3) 3.174(5) 174(5) 4_545
N250 H250 N130 0.83(2) 2.40(3) 3.213(5) 164(4) 4_545
N260 H260 N11 0.87(2) 2.24(3) 3.069(5) 161(4) 7_556
